data_4123942
loop_
_publ_author_name
'Qiu, Jiang-Kai'
'Jiang, Bo'
'Zhu, Yi-Long'
'Hao, Wen-Juan'
'Wang, De-Cai'
'Sun, Jun'
'Wei, Ping'
'Tu, Shu-Jiang'
'Li, Guigen'

_publ_section_title
;
 Catalytic Dual 1,1-H-Abstraction/Insertion for Domino Spirocyclizations.
;
_journal_issue 28
_journal_name_full 'Journal of the American Chemical Society'
_journal_page_first 8928
_journal_page_last 8931
_journal_paper_doi 10.1021/jacs.5b05735
_journal_volume 137
_journal_year 2015
_chemical_formula_sum 'C30 H28 Cl N O3 S'
_chemical_formula_weight 518.04
_chemical_name_systematic
; 
 ? 
;
_space_group_IT_number 14
_symmetry_cell_setting monoclinic
_symmetry_space_group_name_Hall '-P 2yn'
_symmetry_space_group_name_H-M 'P 1 21/n 1'
_atom_sites_solution_hydrogens geom
_atom_sites_solution_primary direct
_atom_sites_solution_secondary difmap
_audit_creation_method SHELXL-97
_cell_angle_alpha 90.00
_cell_angle_beta 95.401(3)
_cell_angle_gamma 90.00
_cell_formula_units_Z 4
_cell_length_a 12.2443(7)
_cell_length_b 11.5289(6)
_cell_length_c 18.6517(10)
_cell_measurement_temperature 296(2)
_cell_volume 2621.2(2)
_computing_cell_refinement 'Bruker SMART'
_computing_data_collection 'Bruker SMART'
_computing_data_reduction 'Bruker SAINT'
_computing_molecular_graphics 'Bruker SHELXTL'
_computing_publication_material 'Bruker SHELXTL'
_computing_structure_refinement 'SHELXL-97 (Sheldrick, 1997)'
_computing_structure_solution 'SHELXS-97 (Sheldrick, 1990)'
_diffrn_ambient_temperature 296(2)
_diffrn_measured_fraction_theta_full 0.996
_diffrn_measured_fraction_theta_max 0.996
_diffrn_measurement_device_type 'CCD area detector'
_diffrn_measurement_method 'phi and omega scans'
_diffrn_radiation_monochromator graphite
_diffrn_radiation_source 'fine-focus sealed tube'
_diffrn_radiation_type MoK\a
_diffrn_radiation_wavelength 0.71073
_diffrn_reflns_av_R_equivalents 0.0268
_diffrn_reflns_av_sigmaI/netI 0.0273
_diffrn_reflns_limit_h_max 15
_diffrn_reflns_limit_h_min -15
_diffrn_reflns_limit_k_max 14
_diffrn_reflns_limit_k_min -14
_diffrn_reflns_limit_l_max 23
_diffrn_reflns_limit_l_min -23
_diffrn_reflns_number 21026
_diffrn_reflns_theta_full 26.84
_diffrn_reflns_theta_max 26.84
_diffrn_reflns_theta_min 1.91
_exptl_absorpt_coefficient_mu 0.258
_exptl_crystal_colour white
_exptl_crystal_density_diffrn 1.313
_exptl_crystal_density_method 'not measured'
_exptl_crystal_description block
_exptl_crystal_F_000 1088
_exptl_crystal_size_max 0.41
_exptl_crystal_size_mid 0.36
_exptl_crystal_size_min 0.30
_refine_diff_density_max 0.208
_refine_diff_density_min -0.391
_refine_diff_density_rms 0.044
_refine_ls_extinction_method none
_refine_ls_goodness_of_fit_ref 1.047
_refine_ls_hydrogen_treatment mixed
_refine_ls_matrix_type full
_refine_ls_number_parameters 326
_refine_ls_number_reflns 5618
_refine_ls_number_restraints 0
_refine_ls_restrained_S_all 1.047
_refine_ls_R_factor_all 0.0616
_refine_ls_R_factor_gt 0.0397
_refine_ls_shift/su_max 0.000
_refine_ls_shift/su_mean 0.000
_refine_ls_structure_factor_coef Fsqd
_refine_ls_weighting_details 'calc w=1/[\s^2^(Fo^2^)+(0.0553P)^2^+0.5311P] where P=(Fo^2^+2Fc^2^)/3'
_refine_ls_weighting_scheme calc
_refine_ls_wR_factor_gt 0.1026
_refine_ls_wR_factor_ref 0.1163
_reflns_number_gt 4117
_reflns_number_total 5618
_reflns_threshold_expression >2sigma(I)
_cod_data_source_file ja5b05735_si_002.cif
_cod_data_source_block c
_cod_depositor_comments
;
The following automatic conversions were performed:

'_symmetry_cell_setting' value 'Monoclinic' changed to 'monoclinic'
according to
/usr/data/users/saulius/crontab/automatic-downloads/rss-feeds/ACS/lib/dictionaries/cif_core.dic
dictionary named 'cif_core.dic' version 2.4.2 from 2011-04-26.

Automatic conversion script
Id: cif_fix_values 3271 2015-04-21 07:52:19Z andrius 

 Adding full bibliography for 4123941--4123942.cif.
;
_cod_original_sg_symbol_H-M P2(1)/n
_cod_database_code 4123942

loop_
_symmetry_equiv_pos_as_xyz
'x, y, z'
'-x+1/2, y+1/2, -z+1/2'
'-x, -y, -z'
'x-1/2, -y-1/2, z-1/2'

loop_
_atom_site_label
_atom_site_type_symbol
_atom_site_fract_x
_atom_site_fract_y
_atom_site_fract_z
_atom_site_U_iso_or_equiv
_atom_site_adp_type
_atom_site_occupancy
_atom_site_symmetry_multiplicity
_atom_site_calc_flag
_atom_site_refinement_flags
S1 S 0.56042(4) -0.08983(4) 0.16422(3) 0.04765(14) Uani 1 1 d .
Cl1 Cl 0.14672(6) 0.49667(5) -0.12858(3) 0.0805(2) Uani 1 1 d .
N1 N 0.48403(11) 0.01757(12) 0.19640(8) 0.0409(3) Uani 1 1 d .
O1 O 0.36174(10) -0.11569(11) 0.23138(7) 0.0510(3) Uani 1 1 d .
C3 C 0.31597(13) 0.16884(15) 0.16910(9) 0.0385(4) Uani 1 1 d .
C1 C 0.38251(13) -0.01452(15) 0.22144(8) 0.0385(4) Uani 1 1 d .
C2 C 0.30600(13) 0.08638(15) 0.23143(9) 0.0389(4) Uani 1 1 d .
O2 O 0.60183(12) -0.16201(13) 0.22227(8) 0.0660(4) Uani 1 1 d .
C11 C 0.13264(13) 0.09998(15) 0.14974(9) 0.0406(4) Uani 1 1 d .
C9 C 0.51207(13) 0.13794(15) 0.18599(9) 0.0391(4) Uani 1 1 d .
O3 O 0.63513(11) -0.03311(13) 0.12168(8) 0.0646(4) Uani 1 1 d .
C12 C 0.22316(13) 0.17918(15) 0.12651(9) 0.0385(4) Uani 1 1 d .
C24 C 0.20652(13) 0.25678(15) 0.06247(9) 0.0402(4) Uani 1 1 d .
C30 C 0.33975(17) 0.14247(17) 0.30521(9) 0.0512(5) Uani 1 1 d .
H30A H 0.4170 0.1586 0.3094 0.077 Uiso 1 1 calc R
H30B H 0.3234 0.0903 0.3429 0.077 Uiso 1 1 calc R
H30C H 0.2999 0.2135 0.3093 0.077 Uiso 1 1 calc R
C8 C 0.61921(15) 0.17680(17) 0.19884(10) 0.0486(4) Uani 1 1 d .
H8 H 0.6746 0.1259 0.2158 0.058 Uiso 1 1 calc R
C7 C 0.64309(16) 0.29186(19) 0.18621(11) 0.0553(5) Uani 1 1 d .
H7 H 0.7149 0.3183 0.1944 0.066 Uiso 1 1 calc R
C25 C 0.23996(16) 0.22595(18) -0.00384(10) 0.0524(5) Uani 1 1 d .
H25 H 0.2747 0.1551 -0.0090 0.063 Uiso 1 1 calc R
C28 C 0.13986(18) 0.43798(18) 0.01051(11) 0.0571(5) Uani 1 1 d .
H28 H 0.1067 0.5097 0.0156 0.069 Uiso 1 1 calc R
C23 C 0.02481(14) 0.16540(17) 0.15733(11) 0.0496(4) Uani 1 1 d .
H23A H 0.0374 0.2244 0.1942 0.060 Uiso 1 1 calc R
H23B H 0.0017 0.2040 0.1122 0.060 Uiso 1 1 calc R
C13 C 0.46781(15) -0.16876(16) 0.10517(9) 0.0464(4) Uani 1 1 d .
C27 C 0.17243(16) 0.40445(18) -0.05484(10) 0.0520(5) Uani 1 1 d .
C4 C 0.42690(13) 0.21494(15) 0.16539(8) 0.0390(4) Uani 1 1 d .
C29 C 0.15688(17) 0.36386(17) 0.06865(10) 0.0526(5) Uani 1 1 d .
H29 H 0.1345 0.3863 0.1129 0.063 Uiso 1 1 calc R
C5 C 0.45321(16) 0.33002(17) 0.15260(10) 0.0500(5) Uani 1 1 d .
H5 H 0.3978 0.3824 0.1379 0.060 Uiso 1 1 calc R
C6 C 0.56105(17) 0.36714(18) 0.16163(11) 0.0567(5) Uani 1 1 d .
H6 H 0.5781 0.4435 0.1510 0.068 Uiso 1 1 calc R
C19 C 0.10997(16) 0.00203(17) 0.09451(11) 0.0524(5) Uani 1 1 d .
H19A H 0.0909 0.0357 0.0473 0.063 Uiso 1 1 calc R
H19B H 0.1763 -0.0433 0.0922 0.063 Uiso 1 1 calc R
C18 C 0.41209(18) -0.11303(19) 0.04722(11) 0.0582(5) Uani 1 1 d .
H18 H 0.4199 -0.0335 0.0411 0.070 Uiso 1 1 calc R
C26 C 0.22244(18) 0.29916(19) -0.06247(10) 0.0603(5) Uani 1 1 d .
H26 H 0.2444 0.2772 -0.1069 0.072 Uiso 1 1 calc R
C22 C -0.06593(15) 0.08517(19) 0.17692(12) 0.0596(5) Uani 1 1 d .
H22A H -0.0456 0.0516 0.2240 0.072 Uiso 1 1 calc R
H22B H -0.1327 0.1296 0.1797 0.072 Uiso 1 1 calc R
C10 C 0.18405(14) 0.05282(18) 0.22329(10) 0.0495(5) Uani 1 1 d .
H10A H 0.1471 0.0861 0.2622 0.059 Uiso 1 1 calc R
H10B H 0.1763 -0.0308 0.2250 0.059 Uiso 1 1 calc R
C20 C 0.01695(17) -0.07839(19) 0.11311(13) 0.0639(6) Uani 1 1 d .
H20A H 0.0024 -0.1352 0.0750 0.077 Uiso 1 1 calc R
H20B H 0.0395 -0.1198 0.1573 0.077 Uiso 1 1 calc R
C14 C 0.4584(2) -0.28651(19) 0.11466(12) 0.0670(6) Uani 1 1 d .
H14 H 0.4961 -0.3233 0.1539 0.080 Uiso 1 1 calc R
C21 C -0.08721(17) -0.0109(2) 0.12234(14) 0.0678(6) Uani 1 1 d .
H21A H -0.1153 0.0220 0.0764 0.081 Uiso 1 1 calc R
H21B H -0.1424 -0.0631 0.1380 0.081 Uiso 1 1 calc R
C17 C 0.3450(2) -0.1764(2) -0.00139(12) 0.0736(7) Uani 1 1 d .
H17 H 0.3061 -0.1396 -0.0402 0.088 Uiso 1 1 calc R
C15 C 0.3918(3) -0.3489(2) 0.06477(14) 0.0879(8) Uani 1 1 d .
H15 H 0.3852 -0.4288 0.0701 0.106 Uiso 1 1 calc R
C16 C 0.3354(2) -0.2942(3) 0.00752(13) 0.0857(8) Uani 1 1 d .
H16 H 0.2903 -0.3370 -0.0255 0.103 Uiso 1 1 calc R

loop_
_atom_site_aniso_label
_atom_site_aniso_U_11
_atom_site_aniso_U_22
_atom_site_aniso_U_33
_atom_site_aniso_U_23
_atom_site_aniso_U_13
_atom_site_aniso_U_12
S1 0.0349(2) 0.0469(3) 0.0616(3) 0.0035(2) 0.0071(2) 0.0068(2)
Cl1 0.1034(5) 0.0743(4) 0.0596(3) 0.0254(3) -0.0154(3) -0.0201(3)
N1 0.0300(7) 0.0401(8) 0.0531(8) 0.0019(6) 0.0064(6) 0.0009(6)
O1 0.0498(8) 0.0422(7) 0.0628(8) 0.0082(6) 0.0145(6) -0.0026(6)
C3 0.0337(9) 0.0387(9) 0.0437(9) 0.0029(7) 0.0069(7) 0.0010(7)
C1 0.0338(9) 0.0442(10) 0.0373(8) 0.0030(7) 0.0020(7) -0.0018(8)
C2 0.0305(9) 0.0435(10) 0.0430(9) 0.0050(7) 0.0053(7) 0.0002(7)
O2 0.0545(9) 0.0623(9) 0.0782(10) 0.0093(8) -0.0094(7) 0.0176(7)
C11 0.0295(8) 0.0444(10) 0.0482(9) 0.0009(8) 0.0054(7) 0.0009(7)
C9 0.0336(9) 0.0425(9) 0.0412(8) 0.0014(7) 0.0038(7) -0.0042(7)
O3 0.0432(8) 0.0614(9) 0.0935(11) -0.0036(8) 0.0286(7) -0.0002(7)
C12 0.0325(9) 0.0400(9) 0.0433(8) 0.0009(7) 0.0061(7) 0.0030(7)
C24 0.0321(9) 0.0441(10) 0.0436(9) 0.0016(7) -0.0001(7) 0.0007(7)
C30 0.0560(12) 0.0531(11) 0.0450(9) -0.0004(8) 0.0074(8) 0.0022(9)
C8 0.0324(9) 0.0564(12) 0.0564(10) 0.0006(9) 0.0004(8) -0.0038(8)
C7 0.0417(11) 0.0605(13) 0.0638(12) -0.0036(10) 0.0049(9) -0.0183(10)
C25 0.0552(12) 0.0499(11) 0.0539(10) 0.0020(9) 0.0138(9) 0.0056(9)
C28 0.0623(13) 0.0466(11) 0.0612(12) 0.0060(9) -0.0006(10) 0.0075(10)
C23 0.0350(9) 0.0502(11) 0.0639(11) -0.0059(9) 0.0064(8) 0.0038(8)
C13 0.0478(11) 0.0445(10) 0.0490(10) 0.0019(8) 0.0153(8) 0.0018(8)
C27 0.0527(12) 0.0526(11) 0.0485(10) 0.0107(9) -0.0065(8) -0.0122(10)
C4 0.0329(9) 0.0443(10) 0.0401(8) 0.0014(7) 0.0050(7) -0.0046(7)
C29 0.0629(13) 0.0488(11) 0.0463(10) 0.0012(8) 0.0056(9) 0.0088(10)
C5 0.0471(11) 0.0433(10) 0.0606(11) 0.0057(8) 0.0102(9) -0.0023(8)
C6 0.0572(13) 0.0463(11) 0.0683(12) -0.0004(9) 0.0150(10) -0.0151(10)
C19 0.0438(11) 0.0511(11) 0.0634(11) -0.0093(9) 0.0108(9) -0.0012(9)
C18 0.0637(13) 0.0533(12) 0.0576(11) 0.0042(9) 0.0064(10) 0.0016(10)
C26 0.0729(14) 0.0640(14) 0.0455(10) 0.0008(9) 0.0137(10) -0.0091(11)
C22 0.0321(10) 0.0669(13) 0.0813(14) -0.0078(11) 0.0135(9) 0.0005(9)
C10 0.0329(9) 0.0615(12) 0.0548(10) 0.0108(9) 0.0081(8) -0.0029(9)
C20 0.0536(13) 0.0546(13) 0.0845(15) -0.0140(11) 0.0113(11) -0.0112(10)
C14 0.0908(17) 0.0495(12) 0.0620(12) 0.0068(10) 0.0134(12) -0.0048(12)
C21 0.0397(11) 0.0737(15) 0.0899(16) -0.0120(12) 0.0053(10) -0.0143(11)
C17 0.0799(17) 0.0891(18) 0.0509(12) 0.0002(12) 0.0009(11) -0.0047(14)
C15 0.137(3) 0.0563(14) 0.0718(16) -0.0034(12) 0.0171(16) -0.0296(16)
C16 0.109(2) 0.0892(19) 0.0604(14) -0.0163(13) 0.0143(14) -0.0377(17)

loop_
_atom_type_symbol
_atom_type_description
_atom_type_scat_dispersion_real
_atom_type_scat_dispersion_imag
_atom_type_scat_source
C C 0.0033 0.0016 'International Tables Vol C Tables 4.2.6.8 and 6.1.1.4'
H H 0.0000 0.0000 'International Tables Vol C Tables 4.2.6.8 and 6.1.1.4'
N N 0.0061 0.0033 'International Tables Vol C Tables 4.2.6.8 and 6.1.1.4'
O O 0.0106 0.0060 'International Tables Vol C Tables 4.2.6.8 and 6.1.1.4'
S S 0.1246 0.1234 'International Tables Vol C Tables 4.2.6.8 and 6.1.1.4'
Cl Cl 0.1484 0.1585 'International Tables Vol C Tables 4.2.6.8 and 6.1.1.4'

loop_
_geom_angle_atom_site_label_1
_geom_angle_atom_site_label_2
_geom_angle_atom_site_label_3
_geom_angle
O2 S1 O3 119.43(9)
O2 S1 N1 109.10(8)
O3 S1 N1 105.45(8)
O2 S1 C13 109.70(9)
O3 S1 C13 107.38(9)
N1 S1 C13 104.77(8)
C1 N1 C9 121.40(14)
C1 N1 S1 117.14(11)
C9 N1 S1 120.48(11)
C12 C3 C4 133.09(15)
C12 C3 C2 112.87(14)
C4 C3 C2 113.91(14)
O1 C1 N1 120.32(15)
O1 C1 C2 125.36(15)
N1 C1 C2 114.29(14)
C3 C2 C1 106.96(13)
C3 C2 C10 103.29(13)
C1 C2 C10 113.63(15)
C3 C2 C30 112.80(14)
C1 C2 C30 108.35(14)
C10 C2 C30 111.73(14)
C12 C11 C19 109.80(14)
C12 C11 C23 112.60(15)
C19 C11 C23 108.64(15)
C12 C11 C10 102.41(13)
C19 C11 C10 111.58(16)
C23 C11 C10 111.74(14)
C8 C9 C4 120.84(16)
C8 C9 N1 121.30(16)
C4 C9 N1 117.80(14)
C3 C12 C24 125.26(15)
C3 C12 C11 112.25(15)
C24 C12 C11 122.48(14)
C25 C24 C29 118.14(17)
C25 C24 C12 122.12(16)
C29 C24 C12 119.73(15)
C2 C30 H30A 109.5
C2 C30 H30B 109.5
H30A C30 H30B 109.5
C2 C30 H30C 109.5
H30A C30 H30C 109.5
H30B C30 H30C 109.5
C7 C8 C9 119.50(18)
C7 C8 H8 120.2
C9 C8 H8 120.2
C6 C7 C8 120.21(18)
C6 C7 H7 119.9
C8 C7 H7 119.9
C26 C25 C24 120.85(19)
C26 C25 H25 119.6
C24 C25 H25 119.6
C27 C28 C29 119.21(19)
C27 C28 H28 120.4
C29 C28 H28 120.4
C22 C23 C11 112.19(16)
C22 C23 H23A 109.2
C11 C23 H23A 109.2
C22 C23 H23B 109.2
C11 C23 H23B 109.2
H23A C23 H23B 107.9
C14 C13 C18 121.2(2)
C14 C13 S1 119.15(16)
C18 C13 S1 119.43(15)
C26 C27 C28 120.69(18)
C26 C27 Cl1 120.43(16)
C28 C27 Cl1 118.86(16)
C5 C4 C9 118.35(16)
C5 C4 C3 125.75(16)
C9 C4 C3 115.34(15)
C28 C29 C24 121.39(18)
C28 C29 H29 119.3
C24 C29 H29 119.3
C6 C5 C4 120.52(18)
C6 C5 H5 119.7
C4 C5 H5 119.7
C7 C6 C5 120.34(18)
C7 C6 H6 119.8
C5 C6 H6 119.8
C20 C19 C11 112.58(16)
C20 C19 H19A 109.1
C11 C19 H19A 109.1
C20 C19 H19B 109.1
C11 C19 H19B 109.1
H19A C19 H19B 107.8
C17 C18 C13 119.3(2)
C17 C18 H18 120.3
C13 C18 H18 120.3
C27 C26 C25 119.70(18)
C27 C26 H26 120.1
C25 C26 H26 120.1
C21 C22 C23 111.63(17)
C21 C22 H22A 109.3
C23 C22 H22A 109.3
C21 C22 H22B 109.3
C23 C22 H22B 109.3
H22A C22 H22B 108.0
C2 C10 C11 107.98(14)
C2 C10 H10A 110.1
C11 C10 H10A 110.1
C2 C10 H10B 110.1
C11 C10 H10B 110.1
H10A C10 H10B 108.4
C21 C20 C19 111.46(18)
C21 C20 H20A 109.3
C19 C20 H20A 109.3
C21 C20 H20B 109.3
C19 C20 H20B 109.3
H20A C20 H20B 108.0
C13 C14 C15 118.6(2)
C13 C14 H14 120.7
C15 C14 H14 120.7
C22 C21 C20 111.03(17)
C22 C21 H21A 109.4
C20 C21 H21A 109.4
C22 C21 H21B 109.4
C20 C21 H21B 109.4
H21A C21 H21B 108.0
C18 C17 C16 119.8(2)
C18 C17 H17 120.1
C16 C17 H17 120.1
C16 C15 C14 120.5(2)
C16 C15 H15 119.7
C14 C15 H15 119.7
C15 C16 C17 120.4(2)
C15 C16 H16 119.8
C17 C16 H16 119.8

loop_
_geom_bond_atom_site_label_1
_geom_bond_atom_site_label_2
_geom_bond_distance
S1 O2 1.4208(14)
S1 O3 1.4250(14)
S1 N1 1.6954(15)
S1 C13 1.758(2)
Cl1 C27 1.7435(19)
N1 C1 1.417(2)
N1 C9 1.447(2)
O1 C1 1.212(2)
C3 C12 1.329(2)
C3 C4 1.466(2)
C3 C2 1.516(2)
C1 C2 1.516(2)
C2 C10 1.536(2)
C2 C30 1.541(2)
C11 C12 1.530(2)
C11 C19 1.536(2)
C11 C23 1.539(2)
C11 C10 1.553(2)
C9 C8 1.386(2)
C9 C4 1.396(2)
C12 C24 1.491(2)
C24 C25 1.385(2)
C24 C29 1.386(3)
C30 H30A 0.9600
C30 H30B 0.9600
C30 H30C 0.9600
C8 C7 1.383(3)
C8 H8 0.9300
C7 C6 1.373(3)
C7 H7 0.9300
C25 C26 1.382(3)
C25 H25 0.9300
C28 C27 1.373(3)
C28 C29 1.381(3)
C28 H28 0.9300
C23 C22 1.517(3)
C23 H23A 0.9700
C23 H23B 0.9700
C13 C14 1.375(3)
C13 C18 1.381(3)
C27 C26 1.373(3)
C4 C5 1.391(2)
C29 H29 0.9300
C5 C6 1.383(3)
C5 H5 0.9300
C6 H6 0.9300
C19 C20 1.533(3)
C19 H19A 0.9700
C19 H19B 0.9700
C18 C17 1.375(3)
C18 H18 0.9300
C26 H26 0.9300
C22 C21 1.511(3)
C22 H22A 0.9700
C22 H22B 0.9700
C10 H10A 0.9700
C10 H10B 0.9700
C20 C21 1.517(3)
C20 H20A 0.9700
C20 H20B 0.9700
C14 C15 1.381(3)
C14 H14 0.9300
C21 H21A 0.9700
C21 H21B 0.9700
C17 C16 1.375(4)
C17 H17 0.9300
C15 C16 1.370(4)
C15 H15 0.9300
C16 H16 0.9300

loop_
_geom_torsion_atom_site_label_1
_geom_torsion_atom_site_label_2
_geom_torsion_atom_site_label_3
_geom_torsion_atom_site_label_4
_geom_torsion
O2 S1 N1 C1 -69.67(14)
O3 S1 N1 C1 160.89(13)
C13 S1 N1 C1 47.73(14)
O2 S1 N1 C9 121.53(13)
O3 S1 N1 C9 -7.90(15)
C13 S1 N1 C9 -121.07(13)
C9 N1 C1 O1 -178.28(15)
S1 N1 C1 O1 13.0(2)
C9 N1 C1 C2 3.5(2)
S1 N1 C1 C2 -165.20(11)
C12 C3 C2 C1 115.94(16)
C4 C3 C2 C1 -60.41(18)
C12 C3 C2 C10 -4.23(19)
C4 C3 C2 C10 179.42(15)
C12 C3 C2 C30 -125.04(16)
C4 C3 C2 C30 58.62(19)
O1 C1 C2 C3 -138.65(17)
N1 C1 C2 C3 39.48(18)
O1 C1 C2 C10 -25.3(2)
N1 C1 C2 C10 152.79(14)
O1 C1 C2 C30 99.5(2)
N1 C1 C2 C30 -82.39(17)
C1 N1 C9 C8 145.64(16)
S1 N1 C9 C8 -46.1(2)
C1 N1 C9 C4 -31.8(2)
S1 N1 C9 C4 136.55(13)
C4 C3 C12 C24 -6.8(3)
C2 C3 C12 C24 177.81(15)
C4 C3 C12 C11 172.45(17)
C2 C3 C12 C11 -3.0(2)
C19 C11 C12 C3 -109.94(17)
C23 C11 C12 C3 128.88(17)
C10 C11 C12 C3 8.71(19)
C19 C11 C12 C24 69.3(2)
C23 C11 C12 C24 -51.9(2)
C10 C11 C12 C24 -172.05(15)
C3 C12 C24 C25 81.3(2)
C11 C12 C24 C25 -97.8(2)
C3 C12 C24 C29 -98.2(2)
C11 C12 C24 C29 82.7(2)
C4 C9 C8 C7 -4.6(3)
N1 C9 C8 C7 178.11(17)
C9 C8 C7 C6 0.5(3)
C29 C24 C25 C26 -1.2(3)
C12 C24 C25 C26 179.33(18)
C12 C11 C23 C22 177.29(16)
C19 C11 C23 C22 55.4(2)
C10 C11 C23 C22 -68.1(2)
O2 S1 C13 C14 -8.94(19)
O3 S1 C13 C14 122.28(17)
N1 S1 C13 C14 -125.93(17)
O2 S1 C13 C18 175.78(15)
O3 S1 C13 C18 -53.00(18)
N1 S1 C13 C18 58.80(17)
C29 C28 C27 C26 -0.7(3)
C29 C28 C27 Cl1 178.02(16)
C8 C9 C4 C5 4.9(3)
N1 C9 C4 C5 -177.64(15)
C8 C9 C4 C3 -166.92(15)
N1 C9 C4 C3 10.5(2)
C12 C3 C4 C5 49.1(3)
C2 C3 C4 C5 -135.55(18)
C12 C3 C4 C9 -139.8(2)
C2 C3 C4 C9 35.6(2)
C27 C28 C29 C24 0.3(3)
C25 C24 C29 C28 0.6(3)
C12 C24 C29 C28 -179.86(18)
C9 C4 C5 C6 -1.3(3)
C3 C4 C5 C6 169.60(17)
C8 C7 C6 C5 3.1(3)
C4 C5 C6 C7 -2.7(3)
C12 C11 C19 C20 -177.95(16)
C23 C11 C19 C20 -54.4(2)
C10 C11 C19 C20 69.2(2)
C14 C13 C18 C17 0.8(3)
S1 C13 C18 C17 175.96(17)
C28 C27 C26 C25 0.2(3)
Cl1 C27 C26 C25 -178.53(16)
C24 C25 C26 C27 0.8(3)
C11 C23 C22 C21 -57.3(2)
C3 C2 C10 C11 9.50(19)
C1 C2 C10 C11 -106.00(17)
C30 C2 C10 C11 131.02(16)
C12 C11 C10 C2 -10.94(19)
C19 C11 C10 C2 106.45(17)
C23 C11 C10 C2 -131.70(16)
C11 C19 C20 C21 55.0(2)
C18 C13 C14 C15 0.1(3)
S1 C13 C14 C15 -175.10(19)
C23 C22 C21 C20 55.6(3)
C19 C20 C21 C22 -54.3(3)
C13 C18 C17 C16 -1.0(4)
C13 C14 C15 C16 -0.7(4)
C14 C15 C16 C17 0.5(4)
C18 C17 C16 C15 0.4(4)
